data_7125265
loop_
_publ_author_name
'Mallo, Neil'
'Brown, Patrick T.'
'Iranmanesh, Hasti'
'MacDonald, Thomas S. C.'
'Teusner, Matthew J.'
'Harper, Jason B.'
'Ball, Graham E.'
'Beves, Jonathon E.'

_publ_section_title
;
 Photochromic switching behaviour of donor-acceptor Stenhouse adducts in
 organic solvents.
;
_journal_issue 93
_journal_name_full 'Chemical communications (Cambridge, England)'
_journal_page_first 13576
_journal_page_last 13579
_journal_paper_doi 10.1039/c6cc08079k
_journal_volume 52
_journal_year 2016
_chemical_formula_moiety 'C18 H19 N O5'
_chemical_formula_sum 'C18 H19 N O5'
_chemical_formula_weight 329.34
_space_group_crystal_system monoclinic
_space_group_IT_number 14
_space_group_name_Hall '-P 2ybc'
_space_group_name_H-M_alt 'P 1 21/c 1'
_atom_sites_solution_hydrogens geom
_atom_sites_solution_primary direct
_audit_creation_date 2016-07-29
_audit_creation_method
;
Olex2 1.2
(compiled 2016.02.16 svn.r3265 for OlexSys, GUI svn.r5155)
;
_audit_update_record
;
2016-08-22 deposited with the CCDC.
2016-10-26 downloaded from the CCDC.
;
_cell_angle_alpha 90
_cell_angle_beta 95.772(2)
_cell_angle_gamma 90
_cell_formula_units_Z 4
_cell_length_a 7.3465(6)
_cell_length_b 12.3261(10)
_cell_length_c 18.1727(12)
_cell_measurement_reflns_used 6506
_cell_measurement_temperature 150(2)
_cell_measurement_theta_max 27.01
_cell_measurement_theta_min 2.25
_cell_volume 1637.3(2)
_computing_cell_refinement 'SAINT v8.34A (Bruker, 2013)'
_computing_data_reduction 'SAINT v8.34A (Bruker, 2013)'
_computing_molecular_graphics 'Olex2 (Dolomanov et al., 2009)'
_computing_publication_material 'Olex2 (Dolomanov et al., 2009)'
_computing_structure_refinement 'ShelXL (Sheldrick, 2015)'
_computing_structure_solution 'ShelXS (Sheldrick, 2008)'
_diffrn_ambient_temperature 150(2)
_diffrn_measured_fraction_theta_full 0.996
_diffrn_measured_fraction_theta_max 0.993
_diffrn_measurement_device_type 'Bruker kappa APEXII CCD Diffractometer'
_diffrn_measurement_method '\f scans, and \w scans with \k offsets'
_diffrn_radiation_type MoK\a
_diffrn_radiation_wavelength 0.71073
_diffrn_reflns_av_R_equivalents 0.0425
_diffrn_reflns_av_unetI/netI 0.0297
_diffrn_reflns_Laue_measured_fraction_full 0.996
_diffrn_reflns_Laue_measured_fraction_max 0.993
_diffrn_reflns_limit_h_max 9
_diffrn_reflns_limit_h_min -9
_diffrn_reflns_limit_k_max 15
_diffrn_reflns_limit_k_min -15
_diffrn_reflns_limit_l_max 23
_diffrn_reflns_limit_l_min -23
_diffrn_reflns_number 14387
_diffrn_reflns_point_group_measured_fraction_full 0.996
_diffrn_reflns_point_group_measured_fraction_max 0.993
_diffrn_reflns_theta_full 26.000
_diffrn_reflns_theta_max 27.068
_diffrn_reflns_theta_min 2.794
_diffrn_source 'Incoatec I\mS microfocus X-ray source'
_diffrn_standards_number 0
_exptl_absorpt_coefficient_mu 0.098
_exptl_absorpt_correction_T_max 0.7455
_exptl_absorpt_correction_T_min 0.6079
_exptl_absorpt_correction_type multi-scan
_exptl_absorpt_process_details
;
SADABS-2014/5 (Bruker,2014) was used for absorption correction.
wR2(int) was 0.1184 before and 0.0519 after correction.
The Ratio of minimum to maximum transmission is 0.8154.
The \l/2 correction factor is 0.00150.
;
_exptl_crystal_colour 'metallic greenish blue'
_exptl_crystal_colour_lustre metallic
_exptl_crystal_colour_modifier greenish
_exptl_crystal_colour_primary blue
_exptl_crystal_density_diffrn 1.336
_exptl_crystal_description block
_exptl_crystal_F_000 696
_exptl_crystal_recrystallization_method 'ether diffusion'
_exptl_crystal_size_max 0.51
_exptl_crystal_size_mid 0.41
_exptl_crystal_size_min 0.14
_refine_diff_density_max 0.286
_refine_diff_density_min -0.219
_refine_diff_density_rms 0.040
_refine_ls_extinction_method none
_refine_ls_goodness_of_fit_ref 1.054
_refine_ls_hydrogen_treatment constr
_refine_ls_matrix_type full
_refine_ls_number_parameters 221
_refine_ls_number_reflns 3579
_refine_ls_number_restraints 0
_refine_ls_restrained_S_all 1.054
_refine_ls_R_factor_all 0.0428
_refine_ls_R_factor_gt 0.0374
_refine_ls_shift/su_max 0.000
_refine_ls_shift/su_mean 0.000
_refine_ls_structure_factor_coef Fsqd
_refine_ls_weighting_details 'w=1/[\s^2^(Fo^2^)+(0.0428P)^2^+0.5337P] where P=(Fo^2^+2Fc^2^)/3'
_refine_ls_weighting_scheme calc
_refine_ls_wR_factor_gt 0.0946
_refine_ls_wR_factor_ref 0.0983
_reflns_Friedel_coverage 0.000
_reflns_number_gt 3122
_reflns_number_total 3579
_reflns_threshold_expression 'I > 2\s(I)'
_cod_data_source_file c6cc08079k2.cif
_cod_data_source_block p21onc_a
_cod_database_code 7125265
_shelx_space_group_comment
;
The symmetry employed for this shelxl refinement is uniquely defined
by the following loop, which should always be used as a source of
symmetry information in preference to the above space-group names.
They are only intended as comments.
;
_olex2_refinement_description
;
1. Fixed Uiso
 At 1.2 times of:
  All C(H) groups
 At 1.5 times of:
  All C(H,H,H) groups, All O(H) groups
2.a Aromatic/amide H refined with riding coordinates:
 C18(H18), C17(H17), C16(H16), C15(H15), C14(H14), C11(H11), C10(H10), C9(H9),
 C7(H7)
2.b Idealised Me refined as rotating group:
 C12(H12A,H12B,H12C), C1(H1A,H1B,H1C), C2(H2A,H2B,H2C)
2.c Idealised tetrahedral OH refined as rotating group:
 O5(H5)
;
_shelx_shelxl_version_number 2014/7
_olex2_submission_special_instructions 'No special instructions were received'

loop_
_space_group_symop_operation_xyz
'x, y, z'
'-x, y+1/2, -z+1/2'
'-x, -y, -z'
'x, -y-1/2, z-1/2'

loop_
_atom_site_label
_atom_site_type_symbol
_atom_site_fract_x
_atom_site_fract_y
_atom_site_fract_z
_atom_site_U_iso_or_equiv
_atom_site_adp_type
_atom_site_occupancy
_atom_site_site_symmetry_order
_atom_site_calc_flag
_atom_site_refinement_flags_posn
C13 C 0.33566(15) 0.12480(10) 0.52123(6) 0.0214(2) Uani 1 1 d .
C18 C 0.25898(16) 0.02509(10) 0.49948(7) 0.0257(3) Uani 1 1 d .
H18 H 0.2006 0.0158 0.4508 0.031 Uiso 1 1 calc R
C17 C 0.26813(17) -0.06035(11) 0.54895(8) 0.0297(3) Uani 1 1 d .
H17 H 0.2167 -0.1285 0.5339 0.036 Uiso 1 1 calc R
C16 C 0.35126(17) -0.04767(11) 0.62007(8) 0.0298(3) Uani 1 1 d .
H16 H 0.3578 -0.1069 0.6537 0.036 Uiso 1 1 calc R
C15 C 0.42519(17) 0.05225(11) 0.64197(7) 0.0272(3) Uani 1 1 d .
H15 H 0.4806 0.0617 0.6911 0.033 Uiso 1 1 calc R
C14 C 0.41891(16) 0.13830(10) 0.59284(6) 0.0227(2) Uani 1 1 d .
H14 H 0.4712 0.2062 0.6079 0.027 Uiso 1 1 calc R
C12 C 0.17471(18) 0.22056(12) 0.41244(7) 0.0322(3) Uani 1 1 d .
H12A H 0.2123 0.1962 0.3649 0.048 Uiso 1 1 calc GR
H12B H 0.1335 0.2961 0.4082 0.048 Uiso 1 1 calc GR
H12C H 0.0744 0.1748 0.4262 0.048 Uiso 1 1 calc GR
C11 C 0.46634(16) 0.28323(10) 0.46995(7) 0.0236(3) Uani 1 1 d .
H11 H 0.5643 0.2757 0.5079 0.028 Uiso 1 1 calc R
C10 C 0.47840(17) 0.36748(11) 0.41983(7) 0.0271(3) Uani 1 1 d .
H10 H 0.3850 0.3774 0.3803 0.033 Uiso 1 1 calc R
C9 C 0.62704(17) 0.43661(10) 0.42789(7) 0.0252(3) Uani 1 1 d .
H9 H 0.7173 0.4248 0.4683 0.030 Uiso 1 1 calc R
C8 C 0.65274(17) 0.52324(10) 0.37990(7) 0.0249(3) Uani 1 1 d .
C7 C 0.80516(16) 0.58826(10) 0.39410(6) 0.0224(2) Uani 1 1 d .
H7 H 0.8816 0.5670 0.4369 0.027 Uiso 1 1 calc R
C6 C 0.87155(15) 0.67999(9) 0.35825(6) 0.0206(2) Uani 1 1 d .
C5 C 0.78671(15) 0.72751(9) 0.29174(6) 0.0207(2) Uani 1 1 d .
C4 C 1.02537(16) 0.73499(10) 0.39786(7) 0.0235(3) Uani 1 1 d .
C3 C 1.05295(16) 0.84132(10) 0.28864(7) 0.0238(3) Uani 1 1 d .
C1 C 1.07253(19) 0.96083(11) 0.27437(8) 0.0321(3) Uani 1 1 d .
H1A H 1.1979 0.9837 0.2906 0.048 Uiso 1 1 calc GR
H1B H 0.9867 1.0013 0.3019 0.048 Uiso 1 1 calc GR
H1C H 1.0458 0.9752 0.2214 0.048 Uiso 1 1 calc GR
C2 C 1.17831(18) 0.76994(12) 0.24854(8) 0.0326(3) Uani 1 1 d .
H2A H 1.1543 0.7817 0.1951 0.049 Uiso 1 1 calc GR
H2B H 1.1559 0.6937 0.2599 0.049 Uiso 1 1 calc GR
H2C H 1.3060 0.7882 0.2647 0.049 Uiso 1 1 calc GR
N1 N 0.33034(14) 0.21246(8) 0.46951(5) 0.0229(2) Uani 1 1 d .
O5 O 0.52094(14) 0.53544(9) 0.32263(6) 0.0428(3) Uani 1 1 d .
H5 H 0.5439 0.5905 0.2979 0.064 Uiso 1 1 calc GR
O3 O 1.09814(13) 0.71015(8) 0.45863(5) 0.0334(2) Uani 1 1 d .
O4 O 0.64215(12) 0.69904(7) 0.25651(5) 0.0280(2) Uani 1 1 d .
O1 O 1.08913(12) 0.82651(7) 0.36672(5) 0.0263(2) Uani 1 1 d .
O2 O 0.86593(11) 0.81557(7) 0.26406(5) 0.0236(2) Uani 1 1 d .

loop_
_atom_site_aniso_label
_atom_site_aniso_U_11
_atom_site_aniso_U_22
_atom_site_aniso_U_33
_atom_site_aniso_U_23
_atom_site_aniso_U_13
_atom_site_aniso_U_12
C13 0.0189(5) 0.0245(6) 0.0215(6) 0.0003(5) 0.0059(4) -0.0012(4)
C18 0.0221(6) 0.0295(6) 0.0261(6) -0.0049(5) 0.0054(5) -0.0059(5)
C17 0.0252(6) 0.0244(6) 0.0411(8) -0.0040(5) 0.0111(5) -0.0059(5)
C16 0.0277(6) 0.0273(7) 0.0361(7) 0.0087(5) 0.0114(5) 0.0004(5)
C15 0.0260(6) 0.0329(7) 0.0229(6) 0.0027(5) 0.0040(5) 0.0003(5)
C14 0.0227(6) 0.0233(6) 0.0225(6) -0.0026(5) 0.0045(4) -0.0022(5)
C12 0.0264(6) 0.0440(8) 0.0251(7) 0.0074(6) -0.0032(5) -0.0087(6)
C11 0.0240(6) 0.0251(6) 0.0217(6) -0.0014(5) 0.0027(4) -0.0027(5)
C10 0.0285(6) 0.0288(6) 0.0239(6) 0.0024(5) 0.0019(5) -0.0033(5)
C9 0.0284(6) 0.0257(6) 0.0214(6) 0.0000(5) 0.0024(5) -0.0015(5)
C8 0.0269(6) 0.0266(6) 0.0210(6) 0.0009(5) 0.0010(5) -0.0029(5)
C7 0.0256(6) 0.0230(6) 0.0182(5) -0.0008(4) 0.0006(4) 0.0008(5)
C6 0.0218(6) 0.0202(6) 0.0197(6) -0.0019(4) 0.0012(4) -0.0006(4)
C5 0.0216(5) 0.0217(6) 0.0193(6) -0.0016(4) 0.0038(4) 0.0004(4)
C4 0.0250(6) 0.0221(6) 0.0229(6) -0.0007(5) 0.0003(5) -0.0012(5)
C3 0.0227(6) 0.0262(6) 0.0227(6) 0.0009(5) 0.0025(4) -0.0030(5)
C1 0.0340(7) 0.0273(7) 0.0357(7) 0.0050(5) 0.0064(6) -0.0051(5)
C2 0.0259(6) 0.0371(7) 0.0356(7) -0.0056(6) 0.0070(5) -0.0003(5)
N1 0.0225(5) 0.0269(5) 0.0191(5) 0.0012(4) 0.0019(4) -0.0039(4)
O5 0.0390(6) 0.0489(7) 0.0369(6) 0.0204(5) -0.0143(4) -0.0210(5)
O3 0.0372(5) 0.0338(5) 0.0262(5) 0.0044(4) -0.0111(4) -0.0092(4)
O4 0.0255(4) 0.0340(5) 0.0231(4) 0.0050(4) -0.0041(3) -0.0063(4)
O1 0.0305(5) 0.0248(4) 0.0229(4) -0.0003(3) -0.0009(3) -0.0074(4)
O2 0.0224(4) 0.0260(4) 0.0223(4) 0.0043(3) 0.0017(3) -0.0018(3)

loop_
_atom_type_symbol
_atom_type_description
_atom_type_scat_dispersion_real
_atom_type_scat_dispersion_imag
_atom_type_scat_source
C C 0.0033 0.0016 'International Tables Vol C Tables 4.2.6.8 and 6.1.1.4'
H H 0.0000 0.0000 'International Tables Vol C Tables 4.2.6.8 and 6.1.1.4'
N N 0.0061 0.0033 'International Tables Vol C Tables 4.2.6.8 and 6.1.1.4'
O O 0.0106 0.0060 'International Tables Vol C Tables 4.2.6.8 and 6.1.1.4'

loop_
_geom_angle_atom_site_label_1
_geom_angle_atom_site_label_2
_geom_angle_atom_site_label_3
_geom_angle
C18 C13 N1 119.78(11)
C14 C13 C18 119.89(11)
C14 C13 N1 120.32(10)
C13 C18 H18 120.1
C17 C18 C13 119.74(12)
C17 C18 H18 120.1
C18 C17 H17 119.7
C16 C17 C18 120.68(12)
C16 C17 H17 119.7
C17 C16 H16 120.3
C17 C16 C15 119.47(12)
C15 C16 H16 120.3
C16 C15 H15 119.7
C14 C15 C16 120.55(12)
C14 C15 H15 119.7
C13 C14 H14 120.2
C15 C14 C13 119.65(11)
C15 C14 H14 120.2
H12A C12 H12B 109.5
H12A C12 H12C 109.5
H12B C12 H12C 109.5
N1 C12 H12A 109.5
N1 C12 H12B 109.5
N1 C12 H12C 109.5
C10 C11 H11 117.1
N1 C11 H11 117.1
N1 C11 C10 125.82(12)
C11 C10 H10 120.2
C9 C10 C11 119.56(12)
C9 C10 H10 120.2
C10 C9 H9 118.0
C10 C9 C8 123.91(12)
C8 C9 H9 118.0
C7 C8 C9 118.88(11)
O5 C8 C9 115.52(11)
O5 C8 C7 125.60(11)
C8 C7 H7 113.3
C8 C7 C6 133.49(11)
C6 C7 H7 113.3
C7 C6 C5 125.14(11)
C7 C6 C4 115.68(10)
C5 C6 C4 118.79(11)
O4 C5 C6 126.98(11)
O4 C5 O2 114.54(10)
O2 C5 C6 118.44(10)
O3 C4 C6 125.72(11)
O3 C4 O1 116.51(11)
O1 C4 C6 117.66(10)
C1 C3 C2 114.39(11)
O1 C3 C1 106.54(10)
O1 C3 C2 110.04(10)
O1 C3 O2 110.92(9)
O2 C3 C1 105.52(10)
O2 C3 C2 109.34(10)
C3 C1 H1A 109.5
C3 C1 H1B 109.5
C3 C1 H1C 109.5
H1A C1 H1B 109.5
H1A C1 H1C 109.5
H1B C1 H1C 109.5
C3 C2 H2A 109.5
C3 C2 H2B 109.5
C3 C2 H2C 109.5
H2A C2 H2B 109.5
H2A C2 H2C 109.5
H2B C2 H2C 109.5
C13 N1 C12 118.92(10)
C11 N1 C13 121.49(10)
C11 N1 C12 119.51(10)
C8 O5 H5 109.5
C4 O1 C3 118.67(9)
C5 O2 C3 119.71(9)

loop_
_geom_bond_atom_site_label_1
_geom_bond_atom_site_label_2
_geom_bond_distance
C13 C18 1.3926(17)
C13 C14 1.3911(17)
C13 N1 1.4302(15)
C18 H18 0.9500
C18 C17 1.3818(19)
C17 H17 0.9500
C17 C16 1.382(2)
C16 H16 0.9500
C16 C15 1.3881(19)
C15 H15 0.9500
C15 C14 1.3841(17)
C14 H14 0.9500
C12 H12A 0.9800
C12 H12B 0.9800
C12 H12C 0.9800
C12 N1 1.4677(16)
C11 H11 0.9500
C11 C10 1.3899(17)
C11 N1 1.3257(16)
C10 H10 0.9500
C10 C9 1.3812(18)
C9 H9 0.9500
C9 C8 1.4034(17)
C8 C7 1.3801(17)
C8 O5 1.3567(15)
C7 H7 0.9500
C7 C6 1.4159(16)
C6 C5 1.4286(16)
C6 C4 1.4461(16)
C5 O4 1.2346(14)
C5 O2 1.3523(14)
C4 O3 1.2167(15)
C4 O1 1.3658(15)
C3 C1 1.5051(17)
C3 C2 1.5127(17)
C3 O1 1.4288(15)
C3 O2 1.4369(14)
C1 H1A 0.9800
C1 H1B 0.9800
C1 H1C 0.9800
C2 H2A 0.9800
C2 H2B 0.9800
C2 H2C 0.9800
O5 H5 0.8400

loop_
_geom_hbond_atom_site_label_D
_geom_hbond_atom_site_label_H
_geom_hbond_atom_site_label_A
_geom_hbond_distance_DH
_geom_hbond_distance_HA
_geom_hbond_distance_DA
_geom_hbond_angle_DHA
O5 H5 O4 0.84 1.73 2.5531(13) 166.7

loop_
_geom_torsion_atom_site_label_1
_geom_torsion_atom_site_label_2
_geom_torsion_atom_site_label_3
_geom_torsion_atom_site_label_4
_geom_torsion
C13 C18 C17 C16 0.56(18)
C18 C13 C14 C15 0.13(17)
C18 C13 N1 C12 31.90(16)
C18 C13 N1 C11 -144.97(12)
C18 C17 C16 C15 0.39(19)
C17 C16 C15 C14 -1.10(19)
C16 C15 C14 C13 0.84(18)
C14 C13 C18 C17 -0.83(17)
C14 C13 N1 C12 -148.85(12)
C14 C13 N1 C11 34.27(16)
C11 C10 C9 C8 179.34(12)
C10 C11 N1 C13 176.47(11)
C10 C11 N1 C12 -0.38(19)
C10 C9 C8 C7 178.90(12)
C10 C9 C8 O5 -0.81(19)
C9 C8 C7 C6 -179.89(12)
C8 C7 C6 C5 -1.7(2)
C8 C7 C6 C4 171.01(13)
C7 C6 C5 O4 2.2(2)
C7 C6 C5 O2 179.73(10)
C7 C6 C4 O3 -1.30(19)
C7 C6 C4 O1 -177.38(10)
C6 C5 O2 C3 16.93(15)
C6 C4 O1 C3 -23.02(16)
C5 C6 C4 O3 171.90(12)
C5 C6 C4 O1 -4.18(16)
C4 C6 C5 O4 -170.31(11)
C4 C6 C5 O2 7.22(16)
C1 C3 O1 C4 159.11(10)
C1 C3 O2 C5 -156.79(10)
C2 C3 O1 C4 -76.36(13)
C2 C3 O2 C5 79.73(13)
N1 C13 C18 C17 178.42(10)
N1 C13 C14 C15 -179.11(10)
N1 C11 C10 C9 178.73(12)
O5 C8 C7 C6 -0.2(2)
O3 C4 O1 C3 160.53(11)
O4 C5 O2 C3 -165.24(10)
O1 C3 O2 C5 -41.80(14)
O2 C3 O1 C4 44.75(14)
